data_7228627
loop_
_publ_author_name
'Niu, Siwen'
'Liu, Dong'
'Shao, Zongze'
'Proksch, Peter'
'Lin, Wenhan'

_publ_section_title
;
 Eutypellazines A--M, thiodiketopiperazine-type alkaloids from deep sea
 derived fungus Eutypella sp. MCCC 3A00281
;
_journal_issue 53
_journal_name_full 'RSC Adv.'
_journal_page_first 33580
_journal_paper_doi 10.1039/C7RA05774A
_journal_volume 7
_journal_year 2017
_chemical_absolute_configuration ad
_chemical_formula_moiety 'C19 H22 N2 O6 S2, H2 O'
_chemical_formula_sum 'C19 H24 N2 O7 S2'
_chemical_formula_weight 456.52
_chemical_name_systematic
;
 ? 
;
_space_group_crystal_system orthorhombic
_space_group_IT_number 19
_space_group_name_Hall 'P 2ac 2ab'
_space_group_name_H-M_alt 'P 21 21 21'
_symmetry_space_group_name_Hall 'P 2ac 2ab'
_symmetry_space_group_name_H-M 'P 21 21 21'
_atom_sites_solution_hydrogens geom
_atom_sites_solution_primary direct
_atom_sites_solution_secondary difmap
_audit_creation_date 2015-04-24
_audit_creation_method
;
  Olex2 1.1
  (compiled 2011.02.15 svn.r1672, GUI svn.r3494)
;
_audit_update_record
;
2015-08-03 deposited with the CCDC.
2017-06-27 downloaded from the CCDC.
;
_cell_angle_alpha 90.00
_cell_angle_beta 90.00
_cell_angle_gamma 90.00
_cell_formula_units_Z 4
_cell_length_a 9.5541(9)
_cell_length_b 13.1555(17)
_cell_length_c 15.7112(6)
_cell_measurement_reflns_used 3955
_cell_measurement_temperature 101.8
_cell_measurement_theta_max 70.9097
_cell_measurement_theta_min 3.3569
_cell_volume 1974.7(3)
_computing_cell_refinement
;
CrysAlisPro, Agilent Technologies,
Version 1.171.35.11 (release 16-05-2011 CrysAlis171 .NET)
(compiled May 16 2011,17:55:39)
;
_computing_data_collection
;
CrysAlisPro, Agilent Technologies,
Version 1.171.35.11 (release 16-05-2011 CrysAlis171 .NET)
(compiled May 16 2011,17:55:39)
;
_computing_data_reduction
;
CrysAlisPro, Agilent Technologies,
Version 1.171.35.11 (release 16-05-2011 CrysAlis171 .NET)
(compiled May 16 2011,17:55:39)
;
_computing_molecular_graphics
;
O. V. Dolomanov, L. J. Bourhis, R. J. Gildea, J. A. K. Howard and H. Puschmann,
OLEX2: a complete structure solution, refinement and analysis program.
J. Appl. Cryst. (2009). 42, 339-341.
;
_computing_publication_material
;
O. V. Dolomanov, L. J. Bourhis, R. J. Gildea, J. A. K. Howard and H. Puschmann,
OLEX2: a complete structure solution, refinement and analysis program.
J. Appl. Cryst. (2009). 42, 339-341.
;
_computing_structure_refinement 'SHELXL-97 (Sheldrick, 1997)'
_computing_structure_solution 'A short history of SHELX (Sheldrick, 2007)/Bruker'
_diffrn_ambient_temperature 101.8
_diffrn_detector_area_resol_mean 16.0971
_diffrn_measured_fraction_theta_full 0.986
_diffrn_measured_fraction_theta_max 0.986
_diffrn_measurement_details
;
#__ type_ start__ end____ width___ exp.time_
  1 omega  -18.00   13.00   1.0000    1.5000
omega____ theta____ kappa____ phi______ frames
    -       -8.5000  111.0000  -60.0000 31

#__ type_ start__ end____ width___ exp.time_
  2 omega  -62.00  -26.00   1.0000    1.5000
omega____ theta____ kappa____ phi______ frames
    -       -8.5000  129.0000   84.0000 36

#__ type_ start__ end____ width___ exp.time_
  3 omega  -28.00   -1.00   1.0000    1.5000
omega____ theta____ kappa____ phi______ frames
    -       36.7919  -77.0000  -30.0000 27

#__ type_ start__ end____ width___ exp.time_
  4 omega   30.00   99.00   1.0000    1.5000
omega____ theta____ kappa____ phi______ frames
    -       36.7919 -141.0000   18.0000 69

#__ type_ start__ end____ width___ exp.time_
  5 omega  -27.00   48.00   1.0000    1.5000
omega____ theta____ kappa____ phi______ frames
    -       36.7919  -37.0000  -30.0000 75

#__ type_ start__ end____ width___ exp.time_
  6 omega  -29.00   43.00   1.0000    1.5000
omega____ theta____ kappa____ phi______ frames
    -       36.7919  -69.0000 -106.0000 72

#__ type_ start__ end____ width___ exp.time_
  7 omega   40.00   75.00   1.0000    2.0000
omega____ theta____ kappa____ phi______ frames
    -      108.0000  -45.0000  150.0000 35

#__ type_ start__ end____ width___ exp.time_
  8 omega   74.00  177.00   1.0000    2.0000
omega____ theta____ kappa____ phi______ frames
    -      108.0000   15.0000  -90.0000 103

#__ type_ start__ end____ width___ exp.time_
  9 omega  122.00  162.00   1.0000    2.0000
omega____ theta____ kappa____ phi______ frames
    -      108.0000  111.0000 -180.0000 40

#__ type_ start__ end____ width___ exp.time_
 10 omega  104.00  167.00   1.0000    2.0000
omega____ theta____ kappa____ phi______ frames
    -      108.0000  111.0000  -60.0000 63

#__ type_ start__ end____ width___ exp.time_
 11 omega   41.00  120.00   1.0000    2.0000
omega____ theta____ kappa____ phi______ frames
    -      108.0000 -141.0000 -161.0000 79

#__ type_ start__ end____ width___ exp.time_
 12 omega   91.00  145.00   1.0000    2.0000
omega____ theta____ kappa____ phi______ frames
    -      108.0000   45.0000  120.0000 54

#__ type_ start__ end____ width___ exp.time_
 13 omega  105.00  175.00   1.0000    2.0000
omega____ theta____ kappa____ phi______ frames
    -      108.0000  111.0000 -150.0000 70
;
_diffrn_measurement_device_type 'Xcalibur, Eos, Gemini'
_diffrn_measurement_method '\w scans'
_diffrn_orient_matrix_UB_11 0.1080926000
_diffrn_orient_matrix_UB_12 -0.0513625000
_diffrn_orient_matrix_UB_13 0.0589051000
_diffrn_orient_matrix_UB_21 -0.1200209000
_diffrn_orient_matrix_UB_22 -0.0520137000
_diffrn_orient_matrix_UB_23 0.0493334000
_diffrn_orient_matrix_UB_31 0.0072296000
_diffrn_orient_matrix_UB_32 -0.0914463000
_diffrn_orient_matrix_UB_33 -0.0608982000
_diffrn_radiation_monochromator graphite
_diffrn_radiation_type 'Cu K\a'
_diffrn_radiation_wavelength 1.5418
_diffrn_reflns_av_R_equivalents 0.0199
_diffrn_reflns_av_unetI/netI 0.0297
_diffrn_reflns_limit_h_max 11
_diffrn_reflns_limit_h_min -11
_diffrn_reflns_limit_k_max 12
_diffrn_reflns_limit_k_min -15
_diffrn_reflns_limit_l_max 18
_diffrn_reflns_limit_l_min -18
_diffrn_reflns_number 6784
_diffrn_reflns_theta_full 70.82
_diffrn_reflns_theta_max 70.82
_diffrn_reflns_theta_min 4.38
_diffrn_source 'Enhance (Cu) X-ray Source'
_exptl_absorpt_coefficient_mu 2.864
_exptl_absorpt_correction_T_max 1.00000
_exptl_absorpt_correction_T_min 0.89535
_exptl_absorpt_correction_type multi-scan
_exptl_absorpt_process_details
;
CrysAlisPro, Agilent Technologies,
Version 1.171.35.11 (release 16-05-2011 CrysAlis171 .NET)
(compiled May 16 2011,17:55:39)
Empirical absorption correction using spherical harmonics,
 implemented in SCALE3 ABSPACK scaling algorithm.
;
_exptl_crystal_density_diffrn 1.536
_exptl_crystal_density_method 'not measured'
_exptl_crystal_F_000 960
_exptl_crystal_size_max 0.40
_exptl_crystal_size_mid 0.35
_exptl_crystal_size_min 0.25
_refine_diff_density_max 0.313
_refine_diff_density_min -0.229
_refine_diff_density_rms 0.052
_refine_ls_abs_structure_details 'Flack H D (1983), Acta Cryst. A39, 876-881'
_refine_ls_abs_structure_Flack 0.007(13)
_refine_ls_extinction_method none
_refine_ls_goodness_of_fit_ref 1.080
_refine_ls_hydrogen_treatment mixed
_refine_ls_matrix_type full
_refine_ls_number_parameters 274
_refine_ls_number_reflns 3711
_refine_ls_number_restraints 0
_refine_ls_restrained_S_all 1.080
_refine_ls_R_factor_all 0.0300
_refine_ls_R_factor_gt 0.0293
_refine_ls_shift/su_max 0.001
_refine_ls_shift/su_mean 0.000
_refine_ls_structure_factor_coef Fsqd
_refine_ls_weighting_details 'calc w=1/[\s^2^(Fo^2^)+(0.0462P)^2^+0.3824P] where P=(Fo^2^+2Fc^2^)/3'
_refine_ls_weighting_scheme calc
_refine_ls_wR_factor_gt 0.0765
_refine_ls_wR_factor_ref 0.0772
_reflns_number_gt 3638
_reflns_number_total 3711
_reflns_threshold_expression >2sigma(I)
_cod_data_source_file c7ra05774a2.cif
_cod_data_source_block exp_3081
_cod_database_code 7228627
_reflns_odcompleteness_completeness 99.85
_reflns_odcompleteness_iscentric 1
_reflns_odcompleteness_theta 66.97

loop_
_space_group_symop_id
_space_group_symop_operation_xyz
1 'x, y, z'
2 '-x+1/2, -y, z+1/2'
3 'x+1/2, -y+1/2, -z'
4 '-x, y+1/2, -z+1/2'

loop_
_atom_site_label
_atom_site_type_symbol
_atom_site_fract_x
_atom_site_fract_y
_atom_site_fract_z
_atom_site_U_iso_or_equiv
_atom_site_adp_type
_atom_site_occupancy
_atom_site_symmetry_multiplicity
_atom_site_calc_flag
_atom_site_refinement_flags
S2 S -0.05208(5) -0.46552(4) -0.54377(3) 0.01256(11) Uani 1 1 d .
S1 S -0.06722(5) -0.68001(4) -0.70550(3) 0.01429(11) Uani 1 1 d .
O3 O -0.27239(16) -0.63409(11) -0.45388(10) 0.0169(3) Uani 1 1 d .
O4 O -0.27118(17) -0.50076(11) -0.77822(9) 0.0171(3) Uani 1 1 d .
O5 O -0.36477(16) -0.95677(11) -0.75821(10) 0.0199(3) Uani 1 1 d .
N2 N -0.28060(16) -0.46628(13) -0.63632(10) 0.0101(3) Uani 1 1 d .
O1 O -0.18700(17) -0.24389(12) -0.44474(9) 0.0201(3) Uani 1 1 d .
C10 C -0.26580(19) -0.52880(15) -0.70397(13) 0.0126(4) Uani 1 1 d .
N1 N -0.28416(16) -0.66574(13) -0.59575(10) 0.0107(3) Uani 1 1 d .
O2 O -0.27904(15) -0.29199(10) -0.78653(9) 0.0144(3) Uani 1 1 d .
H2 H -0.2790 -0.3519 -0.8050 0.022 Uiso 1 1 calc R
C19 C -0.0156(2) -0.47427(18) -0.43161(13) 0.0188(4) Uani 1 1 d .
H19A H -0.0634 -0.5338 -0.4079 0.028 Uiso 1 1 calc R
H19B H -0.0491 -0.4127 -0.4030 0.028 Uiso 1 1 calc R
H19C H 0.0855 -0.4811 -0.4229 0.028 Uiso 1 1 calc R
C5 C -0.2339(2) -0.29156(15) -0.70024(12) 0.0111(4) Uani 1 1 d .
H5 H -0.1352 -0.3165 -0.6972 0.013 Uiso 1 1 calc R
C2 C -0.2229(2) -0.24830(16) -0.51885(13) 0.0137(4) Uani 1 1 d .
C11 C -0.2500(2) -0.64100(16) -0.68284(12) 0.0120(4) Uani 1 1 d .
C13 C -0.3670(2) -0.80511(16) -0.67562(13) 0.0138(4) Uani 1 1 d .
H13 H -0.4676 -0.8225 -0.6656 0.017 Uiso 1 1 calc R
O6 O -0.15253(16) -0.92314(11) -0.55597(10) 0.0187(3) Uani 1 1 d .
H6 H -0.1620 -0.9270 -0.5029 0.028 Uiso 1 1 calc R
C3 C -0.1663(2) -0.17474(16) -0.58416(13) 0.0163(4) Uani 1 1 d .
H3A H -0.0651 -0.1880 -0.5923 0.020 Uiso 1 1 calc R
H3B H -0.1764 -0.1046 -0.5622 0.020 Uiso 1 1 calc R
C16 C -0.0716(2) -0.81218(15) -0.66629(13) 0.0150(4) Uani 1 1 d .
H16 H 0.0275 -0.8339 -0.6569 0.018 Uiso 1 1 calc R
C1 C -0.33460(19) -0.32391(15) -0.54826(13) 0.0117(4) Uani 1 1 d .
H1 H -0.4279 -0.2910 -0.5396 0.014 Uiso 1 1 calc R
C9 C -0.2667(2) -0.60443(15) -0.52795(12) 0.0112(4) Uani 1 1 d .
C4 C -0.2396(2) -0.18229(15) -0.66956(12) 0.0128(4) Uani 1 1 d .
H4A H -0.1931 -0.1373 -0.7114 0.015 Uiso 1 1 calc R
H4B H -0.3383 -0.1603 -0.6638 0.015 Uiso 1 1 calc R
C8 C -0.2426(2) -0.49351(15) -0.54913(13) 0.0100(4) Uani 1 1 d .
C6 C -0.32677(19) -0.35839(15) -0.64300(12) 0.0106(4) Uani 1 1 d .
H6A H -0.4238 -0.3577 -0.6668 0.013 Uiso 1 1 calc R
C7 C -0.3334(2) -0.42241(15) -0.49576(12) 0.0126(4) Uani 1 1 d .
H7A H -0.2919 -0.4111 -0.4388 0.015 Uiso 1 1 calc R
H7B H -0.4292 -0.4500 -0.4889 0.015 Uiso 1 1 calc R
C14 C -0.2959(2) -0.77662(15) -0.58921(13) 0.0120(4) Uani 1 1 d .
H14 H -0.3554 -0.7970 -0.5397 0.014 Uiso 1 1 calc R
O7 O -0.3377(2) -1.11122(13) -0.88593(10) 0.0304(4) Uani 1 1 d .
H7C H -0.3329 -1.0654 -0.8491 0.046 Uiso 1 1 d R
H7D H -0.3040 -1.1667 -0.8691 0.046 Uiso 1 1 d R
C15 C -0.1465(2) -0.81887(16) -0.58078(13) 0.0149(4) Uani 1 1 d .
H15 H -0.0937 -0.7790 -0.5371 0.018 Uiso 1 1 calc R
C12 C -0.3569(2) -0.70689(15) -0.73136(13) 0.0140(4) Uani 1 1 d .
H12A H -0.3232 -0.7229 -0.7894 0.017 Uiso 1 1 calc R
H12B H -0.4487 -0.6723 -0.7354 0.017 Uiso 1 1 calc R
C17 C -0.1374(2) -0.88787(16) -0.72844(14) 0.0177(4) Uani 1 1 d .
H17A H -0.1101 -0.8692 -0.7872 0.021 Uiso 1 1 calc R
H17B H -0.0997 -0.9565 -0.7166 0.021 Uiso 1 1 calc R
C18 C -0.2960(2) -0.89130(15) -0.72283(13) 0.0144(4) Uani 1 1 d .

loop_
_atom_site_aniso_label
_atom_site_aniso_U_11
_atom_site_aniso_U_22
_atom_site_aniso_U_33
_atom_site_aniso_U_23
_atom_site_aniso_U_13
_atom_site_aniso_U_12
S2 0.0087(2) 0.0164(2) 0.0125(2) -0.00093(19) 0.00034(17) -0.00135(18)
S1 0.0112(2) 0.0131(2) 0.0185(2) -0.00101(19) 0.00461(19) -0.00058(18)
O3 0.0234(7) 0.0155(7) 0.0117(7) 0.0012(6) 0.0011(6) -0.0023(6)
O4 0.0267(8) 0.0148(7) 0.0097(7) 0.0005(6) -0.0005(6) 0.0011(6)
O5 0.0226(8) 0.0159(7) 0.0213(8) -0.0047(6) -0.0015(6) -0.0025(6)
N2 0.0101(7) 0.0121(8) 0.0081(7) -0.0004(6) -0.0012(6) -0.0002(7)
O1 0.0293(8) 0.0185(7) 0.0126(7) -0.0015(6) -0.0032(6) -0.0041(6)
C10 0.0101(8) 0.0143(10) 0.0134(9) -0.0022(8) 0.0012(7) -0.0009(8)
N1 0.0106(7) 0.0106(8) 0.0109(8) -0.0005(6) 0.0010(6) -0.0005(6)
O2 0.0192(7) 0.0130(7) 0.0110(7) -0.0007(5) -0.0004(6) -0.0013(6)
C19 0.0146(9) 0.0274(11) 0.0146(10) 0.0000(9) -0.0050(7) -0.0007(9)
C5 0.0096(8) 0.0129(9) 0.0107(9) 0.0009(7) 0.0000(7) 0.0019(7)
C2 0.0141(10) 0.0119(9) 0.0151(10) -0.0034(8) -0.0001(8) 0.0030(8)
C11 0.0112(9) 0.0141(9) 0.0106(9) -0.0016(7) 0.0005(7) -0.0001(8)
C13 0.0104(9) 0.0160(10) 0.0150(9) -0.0018(8) -0.0002(8) -0.0013(8)
O6 0.0228(7) 0.0127(7) 0.0207(7) 0.0031(6) 0.0010(7) 0.0032(6)
C3 0.0152(9) 0.0144(10) 0.0193(10) -0.0016(9) -0.0025(8) -0.0031(8)
C16 0.0113(9) 0.0098(9) 0.0238(11) 0.0002(8) 0.0011(8) 0.0016(8)
C1 0.0100(8) 0.0131(9) 0.0122(9) -0.0023(8) 0.0016(8) 0.0023(8)
C9 0.0085(8) 0.0135(9) 0.0117(10) 0.0003(7) -0.0001(7) -0.0008(7)
C4 0.0137(9) 0.0096(9) 0.0152(10) 0.0006(8) -0.0005(7) -0.0002(8)
C8 0.0075(8) 0.0133(9) 0.0091(8) -0.0006(7) -0.0014(7) -0.0014(7)
C6 0.0087(8) 0.0108(9) 0.0122(9) -0.0020(7) 0.0003(7) 0.0000(8)
C7 0.0121(8) 0.0139(9) 0.0118(10) -0.0024(8) 0.0020(8) -0.0003(8)
C14 0.0119(9) 0.0106(9) 0.0136(9) -0.0007(8) 0.0007(8) -0.0017(8)
O7 0.0549(12) 0.0181(8) 0.0182(8) -0.0011(7) -0.0059(8) 0.0044(8)
C15 0.0142(9) 0.0112(9) 0.0194(10) 0.0011(8) -0.0015(8) 0.0003(8)
C12 0.0126(9) 0.0144(10) 0.0151(9) -0.0029(8) -0.0020(8) 0.0000(8)
C17 0.0170(10) 0.0138(9) 0.0223(11) -0.0052(8) 0.0045(8) -0.0011(8)
C18 0.0186(10) 0.0120(9) 0.0127(10) 0.0023(8) -0.0004(8) -0.0017(8)

loop_
_atom_type_symbol
_atom_type_description
_atom_type_scat_dispersion_real
_atom_type_scat_dispersion_imag
_atom_type_scat_source
C C 0.0181 0.0091 'International Tables Vol C Tables 4.2.6.8 and 6.1.1.4'
H H 0.0000 0.0000 'International Tables Vol C Tables 4.2.6.8 and 6.1.1.4'
N N 0.0311 0.0180 'International Tables Vol C Tables 4.2.6.8 and 6.1.1.4'
O O 0.0492 0.0322 'International Tables Vol C Tables 4.2.6.8 and 6.1.1.4'
S S 0.3331 0.5567 'International Tables Vol C Tables 4.2.6.8 and 6.1.1.4'

loop_
_geom_angle_atom_site_label_1
_geom_angle_atom_site_label_2
_geom_angle_atom_site_label_3
_geom_angle
C19 S2 C8 102.78(9)
C16 S1 C11 100.11(9)
C10 N2 C8 124.18(17)
C10 N2 C6 123.73(16)
C8 N2 C6 111.91(15)
O4 C10 N2 124.16(18)
O4 C10 C11 120.30(18)
N2 C10 C11 115.44(17)
C11 N1 C14 107.93(16)
C9 N1 C11 125.94(16)
C9 N1 C14 123.35(17)
C5 O2 H2 109.5
S2 C19 H19A 109.5
S2 C19 H19B 109.5
S2 C19 H19C 109.5
H19A C19 H19B 109.5
H19A C19 H19C 109.5
H19B C19 H19C 109.5
O2 C5 H5 109.2
O2 C5 C4 107.20(15)
O2 C5 C6 112.33(15)
C4 C5 H5 109.2
C4 C5 C6 109.57(16)
C6 C5 H5 109.2
O1 C2 C3 121.29(19)
O1 C2 C1 121.13(19)
C3 C2 C1 117.45(17)
C10 C11 S1 108.66(13)
C10 C11 C12 111.86(16)
N1 C11 S1 109.40(13)
N1 C11 C10 113.79(17)
N1 C11 C12 101.09(15)
C12 C11 S1 111.92(14)
C14 C13 H13 109.6
C14 C13 C12 105.14(15)
C12 C13 H13 109.6
C18 C13 H13 109.6
C18 C13 C14 114.18(16)
C18 C13 C12 108.45(16)
C15 O6 H6 109.5
C2 C3 H3A 108.9
C2 C3 H3B 108.9
C2 C3 C4 113.17(17)
H3A C3 H3B 107.8
C4 C3 H3A 108.9
C4 C3 H3B 108.9
S1 C16 H16 107.3
C15 C16 S1 111.05(14)
C15 C16 H16 107.3
C15 C16 C17 109.37(17)
C17 C16 S1 114.18(15)
C17 C16 H16 107.3
C2 C1 H1 107.4
C2 C1 C6 116.37(16)
C2 C1 C7 112.41(16)
C6 C1 H1 107.4
C7 C1 H1 107.4
C7 C1 C6 105.49(15)
O3 C9 N1 123.62(18)
O3 C9 C8 121.39(18)
N1 C9 C8 114.97(17)
C5 C4 H4A 109.9
C5 C4 H4B 109.9
C3 C4 C5 109.05(16)
C3 C4 H4A 109.9
C3 C4 H4B 109.9
H4A C4 H4B 108.3
N2 C8 S2 103.73(12)
N2 C8 C9 113.83(16)
N2 C8 C7 102.88(15)
C9 C8 S2 109.29(13)
C9 C8 C7 112.51(16)
C7 C8 S2 114.24(14)
N2 C6 C5 114.50(15)
N2 C6 C1 102.96(15)
N2 C6 H6A 108.1
C5 C6 C1 114.81(16)
C5 C6 H6A 108.1
C1 C6 H6A 108.1
C1 C7 H7A 111.2
C1 C7 H7B 111.2
C8 C7 C1 103.06(15)
C8 C7 H7A 111.2
C8 C7 H7B 111.2
H7A C7 H7B 109.1
N1 C14 C13 102.16(15)
N1 C14 H14 111.4
N1 C14 C15 107.14(16)
C13 C14 H14 111.4
C15 C14 C13 113.06(17)
C15 C14 H14 111.4
H7C O7 H7D 112.8
O6 C15 C16 108.38(17)
O6 C15 C14 109.47(16)
O6 C15 H15 109.7
C16 C15 C14 109.82(16)
C16 C15 H15 109.7
C14 C15 H15 109.7
C11 C12 C13 103.22(15)
C11 C12 H12A 111.1
C11 C12 H12B 111.1
C13 C12 H12A 111.1
C13 C12 H12B 111.1
H12A C12 H12B 109.1
C16 C17 H17A 109.0
C16 C17 H17B 109.0
H17A C17 H17B 107.8
C18 C17 C16 113.12(18)
C18 C17 H17A 109.0
C18 C17 H17B 109.0
O5 C18 C13 120.76(19)
O5 C18 C17 122.20(19)
C13 C18 C17 116.93(18)

loop_
_geom_bond_atom_site_label_1
_geom_bond_atom_site_label_2
_geom_bond_distance
S2 C19 1.800(2)
S2 C8 1.8587(19)
S1 C11 1.855(2)
S1 C16 1.845(2)
O3 C9 1.229(3)
O4 C10 1.225(3)
O5 C18 1.217(3)
N2 C10 1.351(3)
N2 C8 1.462(2)
N2 C6 1.490(2)
O1 C2 1.215(3)
C10 C11 1.520(3)
N1 C11 1.444(2)
N1 C9 1.347(3)
N1 C14 1.467(2)
O2 H2 0.8400
O2 C5 1.423(2)
C19 H19A 0.9800
C19 H19B 0.9800
C19 H19C 0.9800
C5 H5 1.0000
C5 C4 1.517(3)
C5 C6 1.539(3)
C2 C3 1.511(3)
C2 C1 1.530(3)
C11 C12 1.541(3)
C13 H13 1.0000
C13 C14 1.564(3)
C13 C12 1.564(3)
C13 C18 1.515(3)
O6 H6 0.8400
O6 C15 1.427(3)
C3 H3A 0.9900
C3 H3B 0.9900
C3 C4 1.517(3)
C16 H16 1.0000
C16 C15 1.525(3)
C16 C17 1.530(3)
C1 H1 1.0000
C1 C6 1.558(3)
C1 C7 1.536(3)
C9 C8 1.514(3)
C4 H4A 0.9900
C4 H4B 0.9900
C8 C7 1.527(3)
C6 H6A 1.0000
C7 H7A 0.9900
C7 H7B 0.9900
C14 H14 1.0000
C14 C15 1.537(3)
O7 H7C 0.8376
O7 H7D 0.8401
C15 H15 1.0000
C12 H12A 0.9900
C12 H12B 0.9900
C17 H17A 0.9900
C17 H17B 0.9900
C17 C18 1.519(3)

loop_
_geom_torsion_atom_site_label_1
_geom_torsion_atom_site_label_2
_geom_torsion_atom_site_label_3
_geom_torsion_atom_site_label_4
_geom_torsion
S2 C8 C7 C1 75.09(17)
S1 C11 C12 C13 80.56(16)
S1 C16 C15 O6 177.16(13)
S1 C16 C15 C14 57.61(19)
S1 C16 C17 C18 -83.8(2)
O3 C9 C8 S2 82.2(2)
O3 C9 C8 N2 -162.34(17)
O3 C9 C8 C7 -45.8(3)
O4 C10 C11 S1 74.3(2)
O4 C10 C11 N1 -163.56(17)
O4 C10 C11 C12 -49.8(2)
N2 C10 C11 S1 -109.13(16)
N2 C10 C11 N1 13.0(2)
N2 C10 C11 C12 126.81(18)
N2 C8 C7 C1 -36.63(18)
O1 C2 C3 C4 -171.28(19)
O1 C2 C1 C6 -153.49(19)
O1 C2 C1 C7 -31.7(3)
C10 N2 C8 S2 84.32(19)
C10 N2 C8 C9 -34.4(2)
C10 N2 C8 C7 -156.38(17)
C10 N2 C6 C5 -57.9(2)
C10 N2 C6 C1 176.82(17)
C10 C11 C12 C13 -157.22(16)
N1 C11 C12 C13 -35.79(18)
N1 C9 C8 S2 -99.15(17)
N1 C9 C8 N2 16.3(2)
N1 C9 C8 C7 132.84(18)
N1 C14 C15 O6 167.60(16)
N1 C14 C15 C16 -73.5(2)
O2 C5 C4 C3 -169.07(16)
O2 C5 C6 N2 89.69(19)
O2 C5 C6 C1 -151.48(16)
C19 S2 C8 N2 168.61(13)
C19 S2 C8 C9 -69.63(16)
C19 S2 C8 C7 57.41(16)
C2 C3 C4 C5 -54.3(2)
C2 C1 C6 N2 109.52(18)
C2 C1 C6 C5 -15.6(2)
C2 C1 C7 C8 -95.16(18)
C11 S1 C16 C15 -44.25(15)
C11 S1 C16 C17 79.96(16)
C11 N1 C9 O3 -166.01(18)
C11 N1 C9 C8 15.4(3)
C11 N1 C14 C13 -37.75(19)
C11 N1 C14 C15 81.31(19)
C13 C14 C15 O6 -80.6(2)
C13 C14 C15 C16 38.2(2)
C3 C2 C1 C6 30.6(3)
C3 C2 C1 C7 152.37(17)
C16 S1 C11 C10 175.15(14)
C16 S1 C11 N1 50.38(15)
C16 S1 C11 C12 -60.82(16)
C16 C17 C18 O5 -169.20(19)
C16 C17 C18 C13 14.7(3)
C1 C2 C3 C4 4.6(3)
C9 N1 C11 S1 90.5(2)
C9 N1 C11 C10 -31.3(3)
C9 N1 C11 C12 -151.35(18)
C9 N1 C14 C13 160.19(17)
C9 N1 C14 C15 -80.8(2)
C9 C8 C7 C1 -159.55(16)
C4 C5 C6 N2 -151.28(16)
C4 C5 C6 C1 -32.5(2)
C8 N2 C10 O4 -165.09(18)
C8 N2 C10 C11 18.5(3)
C8 N2 C6 C5 117.48(17)
C8 N2 C6 C1 -7.84(19)
C6 N2 C10 O4 9.7(3)
C6 N2 C10 C11 -166.74(16)
C6 N2 C8 S2 -91.00(15)
C6 N2 C8 C9 150.33(16)
C6 N2 C8 C7 28.30(19)
C6 C5 C4 C3 68.78(19)
C6 C1 C7 C8 32.63(19)
C7 C1 C6 N2 -15.86(18)
C7 C1 C6 C5 -140.97(16)
C14 N1 C11 S1 -71.00(17)
C14 N1 C11 C10 167.26(15)
C14 N1 C11 C12 47.18(19)
C14 N1 C9 O3 -7.2(3)
C14 N1 C9 C8 174.17(17)
C14 C13 C12 C11 13.95(19)
C14 C13 C18 O5 138.92(19)
C14 C13 C18 C17 -44.9(2)
C15 C16 C17 C18 41.3(2)
C12 C13 C14 N1 12.64(19)
C12 C13 C14 C15 -102.16(18)
C12 C13 C18 O5 -104.2(2)
C12 C13 C18 C17 71.9(2)
C17 C16 C15 O6 50.3(2)
C17 C16 C15 C14 -69.3(2)
C18 C13 C14 N1 131.38(17)
C18 C13 C14 C15 16.6(2)
C18 C13 C12 C11 -108.57(17)
